data_1515017
loop_
_publ_author_name
'Raatikainen, Kari'
'Rissanen, Kari'

_publ_section_title
;
 Breathing molecular crystals: halogen- and hydrogen-bonded porous
 molecular crystals with solvent induced adaptation of the nanosized
 channels
;
_journal_issue 4
_journal_name_full 'Chemical Science'
_journal_page_first 1235
_journal_paper_doi 10.1039/c2sc00997h
_journal_volume 3
_journal_year 2012
_chemical_compound_source 'synthesis as described'
_chemical_formula_moiety 'C6 H12 N4, 4(C4 H4 I N O2), C H Cl3'
_chemical_formula_sum 'C23 H29 Cl3 I4 N8 O8'
_chemical_formula_weight 1159.49
_chemical_name_systematic
;
?
;
_space_group_IT_number 15
_symmetry_cell_setting monoclinic
_symmetry_Int_Tables_number 15
_symmetry_space_group_name_Hall '-C 2yc'
_symmetry_space_group_name_H-M 'C 1 2/c 1'
_atom_sites_solution_hydrogens geom
_atom_sites_solution_primary direct
_atom_sites_solution_secondary difmap
_audit_creation_date 2010-11-01T12:46:25-00:00
_audit_creation_method 'WinGX routine CIF_UPDATE'
_cell_angle_alpha 90
_cell_angle_beta 109.2160(10)
_cell_angle_gamma 90
_cell_formula_units_Z 4
_cell_length_a 26.3584(7)
_cell_length_b 7.0340(2)
_cell_length_c 21.0654(4)
_cell_measurement_reflns_used 3158
_cell_measurement_temperature 123(2)
_cell_measurement_theta_max 26.733
_cell_measurement_theta_min 0.407
_cell_measurement_wavelength 0.71073
_cell_volume 3688.03(16)
_computing_cell_refinement 'HKL Scalepack (Otwinowski & Minor 1997)'
_computing_data_collection 'Collect (Bruker AXS BV, 1997-2004)'
_computing_data_reduction 'HKL Denzo and Scalepack (Otwinowski & Minor 1997)'
_computing_molecular_graphics 'Ortep-3 for Windows (Farrugia, 1997)'
_computing_publication_material 'WinGX publication routines (Farrugia, 1999)'
_computing_structure_refinement 'SHELXL-97 (Sheldrick, 2008)'
_diffrn_ambient_temperature 123(2)
_diffrn_detector 'CCD plate'
_diffrn_detector_area_resol_mean 9
_diffrn_measured_fraction_theta_full 0.995
_diffrn_measured_fraction_theta_max 0.995
_diffrn_measurement_device '95mm CCD camera on \k-goniostat'
_diffrn_measurement_device_type KappaCCD
_diffrn_measurement_method 'CCD rotation images, thick slices'
_diffrn_orient_matrix_type 'by Bruker AXS Collect from scalepack cell'
_diffrn_orient_matrix_UB_11 -0.272426E-1
_diffrn_orient_matrix_UB_12 0.282175E-1
_diffrn_orient_matrix_UB_13 0.223759E-1
_diffrn_orient_matrix_UB_21 -0.287171E-1
_diffrn_orient_matrix_UB_22 -0.572145E-1
_diffrn_orient_matrix_UB_23 -0.389785E-1
_diffrn_orient_matrix_UB_31 0.68817E-2
_diffrn_orient_matrix_UB_32 -0.12705
_diffrn_orient_matrix_UB_33 0.225229E-1
_diffrn_radiation_monochromator graphite
_diffrn_radiation_probe x-ray
_diffrn_radiation_type MoK\a
_diffrn_radiation_wavelength 0.71073
_diffrn_reflns_av_R_equivalents 0.0389
_diffrn_reflns_av_unetI/netI 0.0333
_diffrn_reflns_limit_h_max 34
_diffrn_reflns_limit_h_min -33
_diffrn_reflns_limit_k_max 7
_diffrn_reflns_limit_k_min -9
_diffrn_reflns_limit_l_max 27
_diffrn_reflns_limit_l_min -28
_diffrn_reflns_number 27051
_diffrn_reflns_theta_full 28.33
_diffrn_reflns_theta_max 28.33
_diffrn_reflns_theta_min 3.01
_diffrn_source 'Enraf Nonius FR590'
_exptl_absorpt_coefficient_mu 3.65
_exptl_absorpt_correction_T_max 0.7457
_exptl_absorpt_correction_T_min 0.6726
_exptl_absorpt_correction_type multi-scan
_exptl_absorpt_process_details
;
[c.f. r.h. blessing, acta cryst. (1995), a51, 33-38]
;
_exptl_crystal_colour colourless
_exptl_crystal_density_diffrn 2.088
_exptl_crystal_density_method 'not measured'
_exptl_crystal_description needle
_exptl_crystal_F_000 2200
_exptl_crystal_size_max 0.1
_exptl_crystal_size_mid 0.08
_exptl_crystal_size_min 0.07
_refine_diff_density_max 1.236
_refine_diff_density_min -1.455
_refine_diff_density_rms 0.131
_refine_ls_extinction_method none
_refine_ls_goodness_of_fit_ref 1.039
_refine_ls_hydrogen_treatment constr
_refine_ls_matrix_type full
_refine_ls_number_parameters 218
_refine_ls_number_reflns 4579
_refine_ls_number_restraints 37
_refine_ls_restrained_S_all 1.035
_refine_ls_R_factor_all 0.0389
_refine_ls_R_factor_gt 0.032
_refine_ls_shift/su_max 0
_refine_ls_shift/su_mean 0
_refine_ls_structure_factor_coef Fsqd
_refine_ls_weighting_details 'calc w=1/[\s^2^(Fo^2^)+(0.0172P)^2^+29.5200P] where P=(Fo^2^+2Fc^2^)/3'
_refine_ls_weighting_scheme calc
_refine_ls_wR_factor_gt 0.068
_refine_ls_wR_factor_ref 0.0705
_reflns_number_gt 4000
_reflns_number_total 4579
_reflns_threshold_expression >2\s(I)
_cod_data_source_file c2sc00997h.txt
_cod_data_source_block CHCl3_NIS-HMTA
_cod_original_sg_symbol_H-M 'C 2/c'
_cod_database_code 1515017

loop_
_symmetry_equiv_pos_as_xyz
'x, y, z'
'-x, y, -z+1/2'
'x+1/2, y+1/2, z'
'-x+1/2, y+1/2, -z+1/2'
'-x, -y, -z'
'x, -y, z-1/2'
'-x+1/2, -y+1/2, -z'
'x+1/2, -y+1/2, z-1/2'

loop_
_atom_site_label
_atom_site_type_symbol
_atom_site_fract_x
_atom_site_fract_y
_atom_site_fract_z
_atom_site_U_iso_or_equiv
_atom_site_adp_type
_atom_site_occupancy
_atom_site_symmetry_multiplicity
_atom_site_calc_flag
_atom_site_refinement_flags
I1 I 0.871762(9) 0.83080(3) 0.221822(11) 0.02059(7) Uani 1 1 d .
N2 N 0.80395(12) 1.0076(4) 0.19850(17) 0.0253(7) Uani 1 1 d .
C3 C 0.75224(16) 0.9362(6) 0.1745(3) 0.0405(11) Uani 1 1 d U
O4 O 0.74189(13) 0.7683(5) 0.1679(3) 0.0748(15) Uani 1 1 d U
C5 C 0.71365(17) 1.1001(7) 0.1602(3) 0.0464(13) Uani 1 1 d U
H5A H 0.6934 1.1021 0.1924 0.056 Uiso 1 1 calc R
H5B H 0.6878 1.0923 0.114 0.056 Uiso 1 1 calc R
C6 C 0.74878(18) 1.2747(7) 0.1686(3) 0.0433(11) Uani 1 1 d U
H6A H 0.744 1.335 0.1245 0.052 Uiso 1 1 calc R
H6B H 0.74 1.3688 0.1983 0.052 Uiso 1 1 calc R
C7 C 0.80555(16) 1.2026(6) 0.1997(2) 0.0279(8) Uani 1 1 d U
O8 O 0.84640(12) 1.2958(4) 0.22123(19) 0.0433(8) Uani 1 1 d .
I9 I 0.959629(9) 0.14981(3) 0.085744(11) 0.02238(7) Uani 1 1 d .
N10 N 0.93274(12) -0.0383(5) 0.00503(15) 0.0241(7) Uani 1 1 d .
C11 C 0.90072(16) 0.0150(6) -0.0589(2) 0.0317(9) Uani 1 1 d .
O12 O 0.88606(16) 0.1743(5) -0.07513(18) 0.0603(12) Uani 1 1 d .
C13 C 0.88772(16) -0.1608(6) -0.1023(2) 0.0317(9) Uani 1 1 d .
H13A H 0.9027 -0.1511 -0.1396 0.038 Uiso 1 1 calc R
H13B H 0.8484 -0.1793 -0.1215 0.038 Uiso 1 1 calc R
C14 C 0.91390(18) -0.3246(6) -0.0552(2) 0.0326(9) Uani 1 1 d .
H14A H 0.8864 -0.4146 -0.0508 0.039 Uiso 1 1 calc R
H14B H 0.9394 -0.3944 -0.0722 0.039 Uiso 1 1 calc R
C15 C 0.94295(16) -0.2312(6) 0.01135(19) 0.0258(8) Uani 1 1 d .
O16 O 0.97076(15) -0.3071(4) 0.06239(14) 0.0408(8) Uani 1 1 d .
N17 N 0.95232(11) 0.6162(4) 0.24274(14) 0.0175(6) Uani 1 1 d .
C18 C 0.96271(13) 0.4940(5) 0.30269(17) 0.0190(7) Uani 1 1 d .
H18A H 0.931 0.4128 0.2979 0.023 Uiso 1 1 calc R
H18B H 0.9689 0.5743 0.3431 0.023 Uiso 1 1 calc R
N19 N 1.01047(12) 0.3725(4) 0.31087(14) 0.0191(6) Uani 1 1 d .
C20 C 1 0.2531(7) 0.25 0.0225(10) Uani 1 2 d S
H20A H 0.9686 0.1704 0.2452 0.027 Uiso 0.5 1 calc PR
H20B H 1.0314 0.1704 0.2548 0.027 Uiso 0.5 1 calc PR
C21 C 0.94243(13) 0.4938(5) 0.18231(17) 0.0195(7) Uani 1 1 d .
H21A H 0.9105 0.413 0.1768 0.023 Uiso 1 1 calc R
H21B H 0.9351 0.5746 0.1418 0.023 Uiso 1 1 calc R
C22 C 1 0.7371(7) 0.25 0.0181(9) Uani 1 2 d S
H22A H 1.0069 0.8196 0.29 0.022 Uiso 0.5 1 calc PR
H22B H 0.9931 0.8196 0.21 0.022 Uiso 0.5 1 calc PR
Cl23 Cl 0.68474(13) 1.0664(7) -0.02937(17) 0.0821(11) Uani 0.5 1 d P
C24 C 0.7263(5) 0.877(2) -0.0338(6) 0.072(4) Uani 0.5 1 d P
H24 H 0.7264 0.8761 -0.0812 0.086 Uiso 0.5 1 calc PR
Cl25 Cl 0.79519(10) 0.8810(6) 0.01738(13) 0.1448(13) Uani 1 1 d .

loop_
_atom_site_aniso_label
_atom_site_aniso_U_11
_atom_site_aniso_U_22
_atom_site_aniso_U_33
_atom_site_aniso_U_23
_atom_site_aniso_U_13
_atom_site_aniso_U_12
I1 0.01423(11) 0.02008(12) 0.02701(13) -0.00137(9) 0.00617(9) 0.00076(8)
N2 0.0134(14) 0.0201(15) 0.0409(19) -0.0051(13) 0.0068(13) -0.0002(12)
C3 0.0153(18) 0.030(2) 0.071(3) -0.018(2) 0.0068(19) 0.0006(16)
O4 0.0183(16) 0.0300(18) 0.162(5) -0.031(2) 0.010(2) -0.0046(14)
C5 0.0180(19) 0.032(2) 0.079(4) -0.012(2) 0.002(2) 0.0073(17)
C6 0.031(2) 0.029(2) 0.063(3) -0.001(2) 0.004(2) 0.0104(18)
C7 0.0253(19) 0.0229(19) 0.036(2) -0.0008(16) 0.0114(16) 0.0014(15)
O8 0.0276(16) 0.0266(16) 0.072(2) -0.0018(15) 0.0116(15) -0.0065(13)
I9 0.01886(12) 0.02523(13) 0.02130(12) -0.00558(9) 0.00424(9) -0.00174(9)
N10 0.0225(15) 0.0291(17) 0.0187(14) -0.0067(12) 0.0042(12) -0.0036(13)
C11 0.0219(19) 0.036(2) 0.030(2) -0.0055(17) -0.0016(16) 0.0045(17)
O12 0.069(3) 0.043(2) 0.042(2) -0.0072(16) -0.0181(18) 0.0262(18)
C13 0.0230(19) 0.042(2) 0.0248(19) -0.0113(17) 0.0013(15) -0.0051(17)
C14 0.041(2) 0.031(2) 0.027(2) -0.0103(16) 0.0129(18) -0.0167(18)
C15 0.030(2) 0.0264(19) 0.0229(19) -0.0041(15) 0.0117(16) -0.0095(16)
O16 0.068(2) 0.0297(16) 0.0196(14) 0.0043(12) 0.0081(14) -0.0032(15)
N17 0.0149(13) 0.0180(14) 0.0197(14) -0.0003(11) 0.0056(11) -0.0001(11)
C18 0.0167(16) 0.0232(17) 0.0168(15) 0.0016(13) 0.0050(13) 0.0001(14)
N19 0.0187(14) 0.0179(14) 0.0195(14) 0.0026(11) 0.0047(11) 0.0001(11)
C20 0.029(3) 0.015(2) 0.022(2) 0 0.006(2) 0
C21 0.0158(16) 0.0228(17) 0.0175(16) -0.0004(13) 0.0019(13) -0.0005(13)
C22 0.015(2) 0.015(2) 0.024(2) 0 0.0057(19) 0
Cl23 0.0525(17) 0.132(3) 0.0658(19) -0.031(2) 0.0249(15) 0.001(2)
C24 0.062(8) 0.111(11) 0.043(6) -0.003(7) 0.019(6) -0.022(8)
Cl25 0.0777(14) 0.258(4) 0.0903(16) 0.023(2) 0.0160(12) -0.0447(19)

loop_
_atom_type_symbol
_atom_type_description
_atom_type_scat_dispersion_real
_atom_type_scat_dispersion_imag
_atom_type_scat_source
C C 0.0033 0.0016 'International Tables Vol C Tables 4.2.6.8 and 6.1.1.4'
H H 0 0 'International Tables Vol C Tables 4.2.6.8 and 6.1.1.4'
N N 0.0061 0.0033 'International Tables Vol C Tables 4.2.6.8 and 6.1.1.4'
O O 0.0106 0.006 'International Tables Vol C Tables 4.2.6.8 and 6.1.1.4'
I I -0.4742 1.8119 'International Tables Vol C Tables 4.2.6.8 and 6.1.1.4'
Cl Cl 0.1484 0.1585 'International Tables Vol C Tables 4.2.6.8 and 6.1.1.4'

loop_
_geom_angle_atom_site_label_1
_geom_angle_atom_site_label_2
_geom_angle_atom_site_label_3
_geom_angle
_geom_angle_site_symmetry_1
_geom_angle_site_symmetry_3
N2 I1 N17 176.72(11) . .
C7 N2 C3 113.0(3) . .
C7 N2 I1 124.7(2) . .
C3 N2 I1 122.1(3) . .
O4 C3 N2 123.7(4) . .
O4 C3 C5 127.9(4) . .
N2 C3 C5 108.4(4) . .
C3 C5 C6 104.6(3) . .
C3 C5 H5A 110.8 . .
C6 C5 H5A 110.8 . .
C3 C5 H5B 110.8 . .
C6 C5 H5B 110.8 . .
H5A C5 H5B 108.9 . .
C7 C6 C5 105.0(4) . .
C7 C6 H6A 110.7 . .
C5 C6 H6A 110.7 . .
C7 C6 H6B 110.7 . .
C5 C6 H6B 110.7 . .
H6A C6 H6B 108.8 . .
O8 C7 N2 124.4(4) . .
O8 C7 C6 127.7(4) . .
N2 C7 C6 107.9(3) . .
C15 N10 C11 113.4(3) . .
C15 N10 I9 122.8(2) . .
C11 N10 I9 123.8(3) . .
O12 C11 N10 124.5(4) . .
O12 C11 C13 127.4(4) . .
N10 C11 C13 108.2(3) . .
C11 C13 C14 105.1(3) . .
C11 C13 H13A 110.7 . .
C14 C13 H13A 110.7 . .
C11 C13 H13B 110.7 . .
C14 C13 H13B 110.7 . .
H13A C13 H13B 108.8 . .
C15 C14 C13 104.9(3) . .
C15 C14 H14A 110.8 . .
C13 C14 H14A 110.8 . .
C15 C14 H14B 110.8 . .
C13 C14 H14B 110.8 . .
H14A C14 H14B 108.8 . .
O16 C15 N10 124.2(4) . .
O16 C15 C14 127.4(4) . .
N10 C15 C14 108.4(3) . .
C18 N17 C22 109.5(2) . .
C18 N17 C21 109.0(3) . .
C22 N17 C21 108.9(2) . .
C18 N17 I1 114.0(2) . .
C22 N17 I1 108.1(2) . .
C21 N17 I1 107.25(19) . .
N17 C18 N19 110.2(3) . .
N17 C18 H18A 109.6 . .
N19 C18 H18A 109.6 . .
N17 C18 H18B 109.6 . .
N19 C18 H18B 109.6 . .
H18A C18 H18B 108.1 . .
C21 N19 C20 108.9(2) 2_755 .
C21 N19 C18 109.5(3) 2_755 .
C20 N19 C18 108.5(2) . .
N19 C20 N19 110.9(4) . 2_755
N19 C20 H20A 109.5 . .
N19 C20 H20A 109.5 2_755 .
N19 C20 H20B 109.5 . .
N19 C20 H20B 109.5 2_755 .
H20A C20 H20B 108.1 . .
N19 C21 N17 110.3(3) 2_755 .
N19 C21 H21A 109.6 2_755 .
N17 C21 H21A 109.6 . .
N19 C21 H21B 109.6 2_755 .
N17 C21 H21B 109.6 . .
H21A C21 H21B 108.1 . .
N17 C22 N17 110.0(4) . 2_755
N17 C22 H22A 109.7 . .
N17 C22 H22A 109.7 2_755 .
N17 C22 H22B 109.7 . .
N17 C22 H22B 109.7 2_755 .
H22A C22 H22B 108.2 . .
Cl23 C24 Cl25 119.2(8) . .
Cl23 C24 Cl25 118.3(7) . 7_665
Cl25 C24 Cl25 101.7(7) . 7_665
Cl23 C24 H24 105.4 . .
Cl25 C24 H24 105.4 . .
Cl25 C24 H24 105.4 7_665 .
C24 Cl25 C24 78.3(7) . 7_665

loop_
_geom_bond_atom_site_label_1
_geom_bond_atom_site_label_2
_geom_bond_distance
_geom_bond_site_symmetry_2
I1 N2 2.099(3) .
I1 N17 2.523(3) .
N2 C7 1.372(5) .
N2 C3 1.383(5) .
C3 O4 1.210(6) .
C3 C5 1.501(6) .
C5 C6 1.513(7) .
C5 H5A 0.99 .
C5 H5B 0.99 .
C6 C7 1.510(6) .
C6 H6A 0.99 .
C6 H6B 0.99 .
C7 O8 1.214(5) .
I9 N10 2.086(3) .
N10 C15 1.381(5) .
N10 C11 1.386(5) .
C11 O12 1.198(5) .
C11 C13 1.508(6) .
C13 C14 1.529(6) .
C13 H13A 0.99 .
C13 H13B 0.99 .
C14 C15 1.509(5) .
C14 H14A 0.99 .
C14 H14B 0.99 .
C15 O16 1.208(5) .
N17 C18 1.477(4) .
N17 C22 1.483(4) .
N17 C21 1.487(4) .
C18 N19 1.484(4) .
C18 H18A 0.99 .
C18 H18B 0.99 .
N19 C21 1.474(4) 2_755
N19 C20 1.481(4) .
C20 N19 1.481(4) 2_755
C20 H20A 0.99 .
C20 H20B 0.99 .
C21 N19 1.474(4) 2_755
C21 H21A 0.99 .
C21 H21B 0.99 .
C22 N17 1.483(4) 2_755
C22 H22A 0.99 .
C22 H22B 0.99 .
Cl23 C24 1.746(16) .
C24 Cl25 1.782(13) .
C24 Cl25 1.964(15) 7_665
C24 H24 1 .
Cl25 C24 1.964(15) 7_665

loop_
_geom_torsion_atom_site_label_1
_geom_torsion_atom_site_label_2
_geom_torsion_atom_site_label_3
_geom_torsion_atom_site_label_4
_geom_torsion
_geom_torsion_site_symmetry_1
_geom_torsion_site_symmetry_4
N17 I1 N2 C7 -99.1(19) . .
N17 I1 N2 C3 75(2) . .
C7 N2 C3 O4 178.4(5) . .
I1 N2 C3 O4 3.4(8) . .
C7 N2 C3 C5 -2.7(6) . .
I1 N2 C3 C5 -177.6(3) . .
O4 C3 C5 C6 -172.7(6) . .
N2 C3 C5 C6 8.4(6) . .
C3 C5 C6 C7 -10.5(6) . .
C3 N2 C7 O8 177.1(4) . .
I1 N2 C7 O8 -8.2(6) . .
C3 N2 C7 C6 -4.3(5) . .
I1 N2 C7 C6 170.4(3) . .
C5 C6 C7 O8 -172.1(5) . .
C5 C6 C7 N2 9.3(5) . .
C15 N10 C11 O12 178.4(5) . .
I9 N10 C11 O12 1.7(6) . .
C15 N10 C11 C13 -0.8(5) . .
I9 N10 C11 C13 -177.5(3) . .
O12 C11 C13 C14 -176.7(5) . .
N10 C11 C13 C14 2.5(5) . .
C11 C13 C14 C15 -3.1(4) . .
C11 N10 C15 O16 178.6(4) . .
I9 N10 C15 O16 -4.7(6) . .
C11 N10 C15 C14 -1.3(5) . .
I9 N10 C15 C14 175.4(2) . .
C13 C14 C15 O16 -177.1(4) . .
C13 C14 C15 N10 2.8(4) . .
N2 I1 N17 C18 -146.4(18) . .
N2 I1 N17 C22 91.6(19) . .
N2 I1 N17 C21 -26(2) . .
C22 N17 C18 N19 -59.0(3) . .
C21 N17 C18 N19 60.0(3) . .
I1 N17 C18 N19 179.8(2) . .
N17 C18 N19 C21 59.0(3) . 2_755
N17 C18 N19 C20 -59.7(3) . .
C21 N19 C20 N19 -59.5(2) 2_755 2_755
C18 N19 C20 N19 59.5(2) . 2_755
C18 N17 C21 N19 -59.8(3) . 2_755
C22 N17 C21 N19 59.6(3) . 2_755
I1 N17 C21 N19 176.4(2) . 2_755
C18 N17 C22 N17 59.6(2) . 2_755
C21 N17 C22 N17 -59.5(2) . 2_755
I1 N17 C22 N17 -175.74(18) . 2_755
Cl23 C24 Cl25 C24 132.1(11) . 7_665
Cl25 C24 Cl25 C24 0 7_665 7_665
